data_1571242
loop_
_publ_author_name
'Gerz, Isabelle'
'Aunan, Erlend S.'
'Finelli, Valeria'
'Abu Rasheed, Mouhammad'
'Deplano, Gabriele'
'Cortez S P, Rafael'
'Schmidtke, Inga L.'
'Wragg, David S.'
'Signorile, Matteo'
'Hylland, Knut T.'
'Borfecchia, Elisa'
'Lillerud, Karl Petter'
'Bordiga, Silvia'
'Olsbye, Unni'
'Amedjkouh, Mohamed'

_publ_section_title
;
 Enabling a bioinspired <i>N</i>,<i>N</i>,<i>N</i>-copper coordination
 motif through spatial control in UiO-67: synthesis and reactivity.
;
_journal_issue 19
_journal_name_full 'Dalton transactions (Cambridge, England : 2003)'
_journal_page_first 8141
_journal_page_last 8153
_journal_paper_doi 10.1039/d3dt03096b
_journal_volume 53
_journal_year 2024
_chemical_formula_moiety '2(Cl), C17 H16 N4 O4, 3(H2 O)'
_chemical_formula_sum 'C17 H22 Cl2 N4 O7'
_chemical_formula_weight 465.28
_space_group_crystal_system triclinic
_space_group_IT_number 2
_space_group_name_Hall '-P 1'
_space_group_name_H-M_alt 'P -1'
_atom_sites_solution_hydrogens mixed
_audit_creation_date 2021-08-26
_audit_creation_method
;
Olex2 1.3
(compiled 2020.11.12 svn.r5f609507 for OlexSys, GUI svn.r6272)
;
_audit_update_record
;
2021-08-26 deposited with the CCDC.	2024-02-16 downloaded from the CCDC.
;
_cell_angle_alpha 111.8100(10)
_cell_angle_beta 94.7840(10)
_cell_angle_gamma 97.0590(10)
_cell_formula_units_Z 2
_cell_length_a 9.4125(5)
_cell_length_b 9.5825(5)
_cell_length_c 12.6203(7)
_cell_measurement_reflns_used 9892
_cell_measurement_temperature 100.0
_cell_measurement_theta_max 28.29
_cell_measurement_theta_min 2.31
_cell_volume 1038.46(10)
_computing_cell_refinement 'SAINT V8.40A (Bruker, 2019)'
_computing_data_reduction 'SAINT V8.40A (Bruker, 2019)'
_computing_molecular_graphics 'Olex2 1.3 (Dolomanov et al., 2009)'
_computing_publication_material 'Olex2 1.3 (Dolomanov et al., 2009)'
_computing_structure_refinement 'SHELXL 2018/3 (Sheldrick, 2015)'
_computing_structure_solution 'SHELXT 2014/5 (Sheldrick, 2014)'
_diffrn_ambient_temperature 100.0
_diffrn_detector 'Bruker Photon 100 area detector'
_diffrn_detector_area_resol_mean 10.42
_diffrn_detector_type 'CMOS area detector'
_diffrn_measured_fraction_theta_full 0.998
_diffrn_measured_fraction_theta_max 0.997
_diffrn_measurement_device 'three-circle diffractometer'
_diffrn_measurement_device_type 'Bruker D8 Venture'
_diffrn_measurement_method '\w and \f shutterless scans'
_diffrn_radiation_monochromator 'mirror optics'
_diffrn_radiation_probe x-ray
_diffrn_radiation_type MoK\a
_diffrn_radiation_wavelength 0.71073
_diffrn_reflns_av_R_equivalents 0.0290
_diffrn_reflns_av_unetI/netI 0.0181
_diffrn_reflns_Laue_measured_fraction_full 0.998
_diffrn_reflns_Laue_measured_fraction_max 0.997
_diffrn_reflns_limit_h_max 12
_diffrn_reflns_limit_h_min -12
_diffrn_reflns_limit_k_max 12
_diffrn_reflns_limit_k_min -12
_diffrn_reflns_limit_l_max 16
_diffrn_reflns_limit_l_min -16
_diffrn_reflns_number 34513
_diffrn_reflns_point_group_measured_fraction_full 0.998
_diffrn_reflns_point_group_measured_fraction_max 0.997
_diffrn_reflns_theta_full 25.242
_diffrn_reflns_theta_max 28.339
_diffrn_reflns_theta_min 2.202
_diffrn_source 'microfocus sealed X-ray tube'
_diffrn_source_current 1.0
_diffrn_source_power 0.05
_diffrn_source_type 'Incoatec I\ms'
_diffrn_source_voltage 50.0
_diffrn_standards_number 0
_exptl_absorpt_coefficient_mu 0.360
_exptl_absorpt_correction_T_max 0.7457
_exptl_absorpt_correction_T_min 0.6944
_exptl_absorpt_correction_type multi-scan
_exptl_absorpt_process_details
;
SADABS-2016/2 (Bruker,2016/2) was used for absorption correction.
wR2(int) was 0.1059 before and 0.0429 after correction.
The Ratio of minimum to maximum transmission is 0.9312.
The \l/2 correction factor is Not present.
;
_exptl_crystal_colour 'clear yellow'
_exptl_crystal_colour_lustre clear
_exptl_crystal_colour_primary yellow
_exptl_crystal_density_diffrn 1.488
_exptl_crystal_description block
_exptl_crystal_F_000 484
_exptl_crystal_size_max 0.4
_exptl_crystal_size_mid 0.25
_exptl_crystal_size_min 0.17
_refine_diff_density_max 0.431
_refine_diff_density_min -0.285
_refine_diff_density_rms 0.058
_refine_ls_extinction_method none
_refine_ls_goodness_of_fit_ref 1.060
_refine_ls_hydrogen_treatment mixed
_refine_ls_matrix_type full
_refine_ls_number_parameters 298
_refine_ls_number_reflns 5156
_refine_ls_number_restraints 0
_refine_ls_restrained_S_all 1.060
_refine_ls_R_factor_all 0.0382
_refine_ls_R_factor_gt 0.0326
_refine_ls_shift/su_max 0.001
_refine_ls_shift/su_mean 0.000
_refine_ls_structure_factor_coef Fsqd
_refine_ls_weighting_details 'w=1/[\s^2^(Fo^2^)+(0.0460P)^2^+0.5320P] where P=(Fo^2^+2Fc^2^)/3'
_refine_ls_weighting_scheme calc
_refine_ls_wR_factor_gt 0.0850
_refine_ls_wR_factor_ref 0.0885
_reflns_Friedel_coverage 0.000
_reflns_number_gt 4594
_reflns_number_total 5156
_reflns_threshold_expression 'I > 2\s(I)'
_cod_data_source_file d3dt03096b2.cif
_cod_data_source_block mo_ig0247_0m_a
_cod_depositor_comments 'Adding full bibliography for 1571241--1571243.cif.'
_cod_database_code 1571242
_shelx_shelxl_version_number 2018/3
_shelx_space_group_comment
;
The symmetry employed for this shelxl refinement is uniquely defined
by the following loop, which should always be used as a source of
symmetry information in preference to the above space-group names.
They are only intended as comments.
;
_shelx_estimated_absorpt_t_max 0.941
_shelx_estimated_absorpt_t_min 0.869
_olex2_refinement_description
;
1. Fixed Uiso
 At 1.2 times of:
  All C(H) groups, All C(H,H) groups, All N(H) groups
 At 1.5 times of:
  All O(H) groups, All O(H,H) groups
2.a Free rotating group:
 O7(H7A,H7B), O6(H6A,H6B), O5(H5A,H5B)
2.b Secondary CH2 refined with riding coordinates:
 C14(H14A,H14B)
2.c Aromatic/amide H refined with riding coordinates:
 N3(H3), N4(H4A), C5(H5), C4(H4B), C2(H2A), C9(H9), C8(H8), C11(H11)
2.d Idealised tetrahedral OH refined as rotating group:
 O1(H1), O4(H4)
;
_olex2_date_sample_data_collection 2021-08-25
_olex2_date_sample_submission 2021-08-16
_olex2_exptl_crystal_mounting_method 'Frozen on a Mitegen cryoloop using Paretone oil.'
_olex2_submission_special_instructions 'No special instructions were received'

loop_
_space_group_symop_operation_xyz
'x, y, z'
'-x, -y, -z'

loop_
_atom_site_label
_atom_site_type_symbol
_atom_site_fract_x
_atom_site_fract_y
_atom_site_fract_z
_atom_site_U_iso_or_equiv
_atom_site_adp_type
_atom_site_occupancy
_atom_site_site_symmetry_order
_atom_site_calc_flag
_atom_site_refinement_flags_posn
_atom_site_refinement_flags_adp
_atom_site_refinement_flags_occupancy
_atom_site_disorder_assembly
_atom_site_disorder_group
Cl1 Cl 0.73035(3) -0.31882(3) 0.47493(3) 0.01774(8) Uani 1 1 d . . . . .
Cl2 Cl 1.00419(3) 1.57043(4) 0.77652(3) 0.01969(9) Uani 1 1 d . . . . .
O1 O 0.25856(10) 1.10238(11) 0.92077(9) 0.0190(2) Uani 1 1 d . . . . .
H1 H 0.241096 1.189650 0.958836 0.028 Uiso 1 1 calc R U . . .
O4 O 0.63837(12) -0.01148(11) 0.59169(9) 0.0226(2) Uani 1 1 d . . . . .
H4 H 0.666898 -0.094442 0.557892 0.034 Uiso 1 1 calc R U . . .
O2 O 0.47745(11) 1.23277(11) 0.93609(9) 0.0208(2) Uani 1 1 d . . . . .
O7 O 1.04955(11) 0.69549(11) 0.58257(9) 0.0215(2) Uani 1 1 d G . . . .
H7A H 1.039358 0.645231 0.627147 0.032 Uiso 1 1 d G U . . .
H7B H 0.968132 0.667400 0.536445 0.032 Uiso 1 1 d G U . . .
O6 O 0.24321(12) 1.61819(13) 0.98556(10) 0.0264(2) Uani 1 1 d G . . . .
H6A H 0.329991 1.666018 0.991157 0.040 Uiso 1 1 d G U . . .
H6B H 0.198084 1.617036 0.922153 0.040 Uiso 1 1 d G U . . .
O5 O 0.19142(13) 1.36296(12) 1.02712(11) 0.0310(3) Uani 1 1 d G . . . .
H5A H 0.210156 1.442091 1.009300 0.047 Uiso 1 1 d G U . . .
H5B H 0.129637 1.387229 1.075864 0.047 Uiso 1 1 d G U . . .
N1 N 0.64715(12) 0.49038(12) 0.61532(10) 0.0153(2) Uani 1 1 d . . . . .
N2 N 0.78339(12) 0.81269(12) 0.78696(10) 0.0158(2) Uani 1 1 d . . . . .
O3 O 0.74721(16) 0.05806(13) 0.46423(13) 0.0455(4) Uani 1 1 d . . . . .
N3 N 1.01627(12) 0.99763(13) 0.69555(10) 0.0179(2) Uani 1 1 d . . . . .
H3 H 1.038492 0.906280 0.661730 0.021 Uiso 1 1 calc R U . . .
N4 N 0.99784(13) 1.23219(13) 0.73552(11) 0.0222(3) Uani 1 1 d . . . . .
H4A H 1.005684 1.323165 0.732688 0.027 Uiso 1 1 calc R U . . .
C1 C 0.63863(13) 0.81832(14) 0.79376(11) 0.0135(2) Uani 1 1 d . . . . .
C3 C 0.44221(14) 0.96057(14) 0.85138(11) 0.0137(2) Uani 1 1 d . . . . .
C5 C 0.39030(14) 0.68869(15) 0.76471(11) 0.0161(2) Uani 1 1 d . . . . .
H5 H 0.322792 0.596535 0.738108 0.019 Uiso 1 1 calc R U . . .
C12 C 0.39595(14) 1.11175(14) 0.90689(11) 0.0144(2) Uani 1 1 d . . . . .
C4 C 0.34222(14) 0.82676(15) 0.81260(11) 0.0159(2) Uani 1 1 d . . . . .
H4B H 0.242663 0.829882 0.818801 0.019 Uiso 1 1 calc R U . . .
C7 C 0.57747(13) 0.52969(14) 0.70893(11) 0.0139(2) Uani 1 1 d . . . . .
C2 C 0.58804(13) 0.95713(14) 0.84112(11) 0.0137(2) Uani 1 1 d . . . . .
H2A H 0.654167 1.050137 0.866576 0.016 Uiso 1 1 calc R U . . .
C15 C 0.94011(14) 1.04182(15) 0.78872(11) 0.0164(3) Uani 1 1 d . . . . .
C9 C 0.57546(15) 0.27676(15) 0.70414(12) 0.0177(3) Uani 1 1 d . . . . .
H9 H 0.550318 0.202180 0.735196 0.021 Uiso 1 1 calc R U . . .
C10 C 0.64500(14) 0.24076(14) 0.60719(12) 0.0164(3) Uani 1 1 d . . . . .
C6 C 0.53605(14) 0.68269(14) 0.75490(11) 0.0136(2) Uani 1 1 d . . . . .
C8 C 0.54268(15) 0.42208(15) 0.75566(11) 0.0174(3) Uani 1 1 d . . . . .
H8 H 0.496449 0.447794 0.822882 0.021 Uiso 1 1 calc R U . . .
C11 C 0.68171(14) 0.35130(15) 0.56388(12) 0.0171(3) Uani 1 1 d . . . . .
H11 H 0.730967 0.329020 0.498301 0.021 Uiso 1 1 calc R U . . .
C14 C 0.89617(14) 0.94193(15) 0.85132(12) 0.0171(3) Uani 1 1 d . . . . .
H14A H 0.982383 0.903413 0.872877 0.020 Uiso 1 1 calc R U . . .
H14B H 0.862472 1.004559 0.923543 0.020 Uiso 1 1 calc R U . . .
C16 C 0.92923(15) 1.18939(16) 0.81324(12) 0.0197(3) Uani 1 1 d . . . . .
C17 C 1.05039(16) 1.11512(16) 0.66543(13) 0.0225(3) Uani 1 1 d . . . . .
C13 C 0.68337(15) 0.08638(15) 0.54598(13) 0.0201(3) Uani 1 1 d . . . . .
H16 H 0.886(2) 1.260(2) 0.8751(16) 0.026(5) Uiso 1 1 d . . . . .
H17 H 1.106(2) 1.119(2) 0.6069(17) 0.032(5) Uiso 1 1 d . . . . .
H2 H 0.810(2) 0.725(2) 0.7725(16) 0.028(5) Uiso 1 1 d . . . . .
H1A H 0.671(2) 0.564(2) 0.5828(17) 0.034(5) Uiso 1 1 d . . . . .

loop_
_atom_site_aniso_label
_atom_site_aniso_U_11
_atom_site_aniso_U_22
_atom_site_aniso_U_33
_atom_site_aniso_U_23
_atom_site_aniso_U_13
_atom_site_aniso_U_12
Cl1 0.02278(16) 0.01168(14) 0.01986(15) 0.00672(11) 0.00361(12) 0.00444(11)
Cl2 0.01971(16) 0.01501(15) 0.02889(17) 0.01139(13) 0.00838(12) 0.00673(12)
O1 0.0151(4) 0.0136(4) 0.0264(5) 0.0039(4) 0.0062(4) 0.0059(3)
O4 0.0337(6) 0.0107(4) 0.0266(5) 0.0081(4) 0.0087(4) 0.0091(4)
O2 0.0199(5) 0.0118(4) 0.0306(5) 0.0067(4) 0.0073(4) 0.0040(4)
O7 0.0222(5) 0.0173(5) 0.0275(5) 0.0105(4) 0.0069(4) 0.0039(4)
O6 0.0248(5) 0.0274(6) 0.0293(6) 0.0144(5) 0.0048(4) 0.0001(4)
O5 0.0409(7) 0.0183(5) 0.0400(6) 0.0119(5) 0.0240(5) 0.0126(5)
N1 0.0161(5) 0.0106(5) 0.0205(5) 0.0064(4) 0.0055(4) 0.0033(4)
N2 0.0134(5) 0.0096(5) 0.0245(6) 0.0056(4) 0.0048(4) 0.0039(4)
O3 0.0655(9) 0.0188(6) 0.0672(9) 0.0207(6) 0.0500(8) 0.0210(6)
N3 0.0189(5) 0.0121(5) 0.0234(6) 0.0059(4) 0.0066(4) 0.0054(4)
N4 0.0242(6) 0.0126(5) 0.0321(7) 0.0098(5) 0.0084(5) 0.0051(4)
C1 0.0141(6) 0.0128(6) 0.0153(6) 0.0065(5) 0.0042(4) 0.0038(4)
C3 0.0163(6) 0.0120(6) 0.0144(6) 0.0056(5) 0.0036(4) 0.0051(5)
C5 0.0161(6) 0.0123(6) 0.0187(6) 0.0045(5) 0.0038(5) 0.0016(5)
C12 0.0158(6) 0.0138(6) 0.0155(6) 0.0065(5) 0.0037(5) 0.0055(5)
C4 0.0137(6) 0.0147(6) 0.0192(6) 0.0054(5) 0.0044(5) 0.0035(5)
C7 0.0128(5) 0.0105(5) 0.0172(6) 0.0039(5) 0.0014(4) 0.0025(4)
C2 0.0150(6) 0.0102(5) 0.0165(6) 0.0057(4) 0.0028(4) 0.0026(4)
C15 0.0127(6) 0.0143(6) 0.0211(6) 0.0052(5) 0.0031(5) 0.0029(5)
C9 0.0204(6) 0.0134(6) 0.0218(6) 0.0093(5) 0.0038(5) 0.0036(5)
C10 0.0153(6) 0.0105(6) 0.0234(6) 0.0060(5) 0.0031(5) 0.0033(5)
C6 0.0166(6) 0.0095(5) 0.0150(6) 0.0044(4) 0.0031(4) 0.0037(4)
C8 0.0205(6) 0.0149(6) 0.0185(6) 0.0071(5) 0.0056(5) 0.0051(5)
C11 0.0169(6) 0.0126(6) 0.0225(6) 0.0056(5) 0.0078(5) 0.0048(5)
C14 0.0153(6) 0.0144(6) 0.0211(6) 0.0061(5) 0.0028(5) 0.0032(5)
C16 0.0176(6) 0.0150(6) 0.0255(7) 0.0057(5) 0.0046(5) 0.0046(5)
C17 0.0231(7) 0.0181(7) 0.0294(7) 0.0111(6) 0.0089(6) 0.0055(5)
C13 0.0194(6) 0.0119(6) 0.0304(7) 0.0081(5) 0.0077(5) 0.0046(5)

loop_
_atom_type_symbol
_atom_type_description
_atom_type_scat_dispersion_real
_atom_type_scat_dispersion_imag
_atom_type_scat_source
C C 0.0033 0.0016 'International Tables Vol C Tables 4.2.6.8 and 6.1.1.4'
H H 0.0000 0.0000 'International Tables Vol C Tables 4.2.6.8 and 6.1.1.4'
Cl Cl 0.1484 0.1585 'International Tables Vol C Tables 4.2.6.8 and 6.1.1.4'
N N 0.0061 0.0033 'International Tables Vol C Tables 4.2.6.8 and 6.1.1.4'
O O 0.0106 0.0060 'International Tables Vol C Tables 4.2.6.8 and 6.1.1.4'

loop_
_geom_angle_atom_site_label_1
_geom_angle_atom_site_label_2
_geom_angle_atom_site_label_3
_geom_angle
_geom_angle_site_symmetry_1
_geom_angle_site_symmetry_3
_geom_angle_publ_flag
C12 O1 H1 109.5 . . ?
C13 O4 H4 109.5 . . ?
H7A O7 H7B 104.5 . . ?
H6A O6 H6B 104.5 . . ?
H5A O5 H5B 104.5 . . ?
C7 N1 H1A 118.5(12) . . ?
C11 N1 C7 123.31(11) . . ?
C11 N1 H1A 118.1(12) . . ?
C1 N2 C14 122.69(11) . . ?
C1 N2 H2 116.9(13) . . ?
C14 N2 H2 114.1(13) . . ?
C15 N3 H3 125.4 . . ?
C17 N3 H3 125.4 . . ?
C17 N3 C15 109.15(11) . . ?
C16 N4 H4A 125.3 . . ?
C17 N4 H4A 125.3 . . ?
C17 N4 C16 109.40(12) . . ?
N2 C1 C2 121.66(11) . . ?
N2 C1 C6 120.66(11) . . ?
C2 C1 C6 117.66(11) . . ?
C4 C3 C12 120.64(11) . . ?
C4 C3 C2 120.97(11) . . ?
C2 C3 C12 118.39(11) . . ?
C4 C5 H5 119.4 . . ?
C4 C5 C6 121.12(12) . . ?
C6 C5 H5 119.4 . . ?
O1 C12 C3 113.76(11) . . ?
O2 C12 O1 122.99(12) . . ?
O2 C12 C3 123.24(12) . . ?
C3 C4 H4B 120.6 . . ?
C5 C4 C3 118.80(12) . . ?
C5 C4 H4B 120.6 . . ?
N1 C7 C6 119.22(11) . . ?
N1 C7 C8 118.36(11) . . ?
C8 C7 C6 122.37(11) . . ?
C1 C2 H2A 119.5 . . ?
C3 C2 C1 120.92(11) . . ?
C3 C2 H2A 119.5 . . ?
N3 C15 C14 123.38(11) . . ?
C16 C15 N3 106.40(12) . . ?
C16 C15 C14 129.95(13) . . ?
C10 C9 H9 120.1 . . ?
C10 C9 C8 119.75(12) . . ?
C8 C9 H9 120.1 . . ?
C9 C10 C13 123.11(12) . . ?
C11 C10 C9 119.23(12) . . ?
C11 C10 C13 117.66(12) . . ?
C1 C6 C7 122.52(11) . . ?
C5 C6 C1 120.51(11) . . ?
C5 C6 C7 116.88(11) . . ?
C7 C8 C9 119.89(12) . . ?
C7 C8 H8 120.1 . . ?
C9 C8 H8 120.1 . . ?
N1 C11 C10 119.42(12) . . ?
N1 C11 H11 120.3 . . ?
C10 C11 H11 120.3 . . ?
N2 C14 C15 114.87(11) . . ?
N2 C14 H14A 108.5 . . ?
N2 C14 H14B 108.5 . . ?
C15 C14 H14A 108.5 . . ?
C15 C14 H14B 108.5 . . ?
H14A C14 H14B 107.5 . . ?
N4 C16 H16 122.8(11) . . ?
C15 C16 N4 107.14(12) . . ?
C15 C16 H16 130.0(11) . . ?
N3 C17 H17 127.5(12) . . ?
N4 C17 N3 107.90(13) . . ?
N4 C17 H17 124.6(12) . . ?
O4 C13 C10 112.53(12) . . ?
O3 C13 O4 125.06(13) . . ?
O3 C13 C10 122.40(13) . . ?

loop_
_geom_bond_atom_site_label_1
_geom_bond_atom_site_label_2
_geom_bond_distance
_geom_bond_site_symmetry_2
_geom_bond_publ_flag
O1 H1 0.8400 . ?
O1 C12 1.3161(15) . ?
O4 H4 0.8400 . ?
O4 C13 1.3178(17) . ?
O2 C12 1.2188(16) . ?
O7 H7A 0.8698 . ?
O7 H7B 0.8701 . ?
O6 H6A 0.8698 . ?
O6 H6B 0.8697 . ?
O5 H5A 0.8701 . ?
O5 H5B 0.8702 . ?
N1 C7 1.3517(17) . ?
N1 C11 1.3425(16) . ?
N1 H1A 0.95(2) . ?
N2 C1 1.3788(16) . ?
N2 C14 1.4512(17) . ?
N2 H2 0.87(2) . ?
O3 C13 1.1978(19) . ?
N3 H3 0.8800 . ?
N3 C15 1.3860(17) . ?
N3 C17 1.3284(18) . ?
N4 H4A 0.8800 . ?
N4 C16 1.3737(19) . ?
N4 C17 1.3257(18) . ?
C1 C2 1.4020(17) . ?
C1 C6 1.4145(17) . ?
C3 C12 1.4936(17) . ?
C3 C4 1.3892(18) . ?
C3 C2 1.3927(17) . ?
C5 H5 0.9500 . ?
C5 C4 1.3854(17) . ?
C5 C6 1.3939(18) . ?
C4 H4B 0.9500 . ?
C7 C6 1.4779(17) . ?
C7 C8 1.3855(18) . ?
C2 H2A 0.9500 . ?
C15 C14 1.4935(19) . ?
C15 C16 1.3496(19) . ?
C9 H9 0.9500 . ?
C9 C10 1.3855(19) . ?
C9 C8 1.3868(18) . ?
C10 C11 1.3827(19) . ?
C10 C13 1.4982(18) . ?
C8 H8 0.9500 . ?
C11 H11 0.9500 . ?
C14 H14A 0.9900 . ?
C14 H14B 0.9900 . ?
C16 H16 0.980(19) . ?
C17 H17 0.95(2) . ?

loop_
_geom_torsion_atom_site_label_1
_geom_torsion_atom_site_label_2
_geom_torsion_atom_site_label_3
_geom_torsion_atom_site_label_4
_geom_torsion
_geom_torsion_site_symmetry_1
_geom_torsion_site_symmetry_2
_geom_torsion_site_symmetry_3
_geom_torsion_site_symmetry_4
_geom_torsion_publ_flag
N1 C7 C6 C1 -59.54(17) . . . . ?
N1 C7 C6 C5 123.96(13) . . . . ?
N1 C7 C8 C9 -1.99(19) . . . . ?
N2 C1 C2 C3 -177.51(12) . . . . ?
N2 C1 C6 C5 178.29(12) . . . . ?
N2 C1 C6 C7 1.91(19) . . . . ?
N3 C15 C14 N2 -70.31(16) . . . . ?
N3 C15 C16 N4 0.10(15) . . . . ?
C1 N2 C14 C15 -92.25(15) . . . . ?
C12 C3 C4 C5 -178.11(12) . . . . ?
C12 C3 C2 C1 177.58(11) . . . . ?
C4 C3 C12 O1 4.16(17) . . . . ?
C4 C3 C12 O2 -175.45(13) . . . . ?
C4 C3 C2 C1 -1.48(19) . . . . ?
C4 C5 C6 C1 -0.1(2) . . . . ?
C4 C5 C6 C7 176.50(12) . . . . ?
C7 N1 C11 C10 0.1(2) . . . . ?
C2 C1 C6 C5 -0.45(18) . . . . ?
C2 C1 C6 C7 -176.82(11) . . . . ?
C2 C3 C12 O1 -174.90(11) . . . . ?
C2 C3 C12 O2 5.50(19) . . . . ?
C2 C3 C4 C5 0.92(19) . . . . ?
C15 N3 C17 N4 -0.43(16) . . . . ?
C9 C10 C11 N1 -1.1(2) . . . . ?
C9 C10 C13 O4 2.65(19) . . . . ?
C9 C10 C13 O3 -177.79(16) . . . . ?
C10 C9 C8 C7 1.0(2) . . . . ?
C6 C1 C2 C3 1.21(18) . . . . ?
C6 C5 C4 C3 -0.2(2) . . . . ?
C6 C7 C8 C9 175.52(12) . . . . ?
C8 C7 C6 C1 122.97(14) . . . . ?
C8 C7 C6 C5 -53.53(17) . . . . ?
C8 C9 C10 C11 0.5(2) . . . . ?
C8 C9 C10 C13 -179.59(13) . . . . ?
C11 N1 C7 C6 -176.17(12) . . . . ?
C11 N1 C7 C8 1.42(19) . . . . ?
C11 C10 C13 O4 -177.47(12) . . . . ?
C11 C10 C13 O3 2.1(2) . . . . ?
C14 N2 C1 C2 15.26(19) . . . . ?
C14 N2 C1 C6 -163.42(12) . . . . ?
C14 C15 C16 N4 174.23(13) . . . . ?
C16 N4 C17 N3 0.50(17) . . . . ?
C16 C15 C14 N2 116.44(16) . . . . ?
C17 N3 C15 C14 -174.41(13) . . . . ?
C17 N3 C15 C16 0.20(16) . . . . ?
C17 N4 C16 C15 -0.37(17) . . . . ?
C13 C10 C11 N1 178.98(12) . . . . ?
